data_7708720
loop_
_publ_author_name
'P\'o\/lrolniczak, Aleksandra'
'Sobczak, Szymon'
'Nikolayenko, Varvara'
'Barbour, Len'
'Katrusiak, Andrzej'

_publ_section_title
;
 Solvent-controlled elongation and mechanochemical strain in a
 metal-organic framework
;
_journal_name_full 'Dalton Transactions'
_journal_paper_doi 10.1039/D1DT01937F
_journal_year 2021
_chemical_formula_moiety 'C39 H24 F6 N2 O4 S2 Zn'
_chemical_formula_sum 'C39 H24 F6 N2 O4 S2 Zn'
_chemical_formula_weight 828.09
_chemical_name_common DMOF
_chemical_name_systematic 1,2-bis(2-ethyl-5-phenyl-3-thienyl)perfluorocyclopentene
_space_group_crystal_system orthorhombic
_space_group_IT_number 19
_space_group_name_Hall 'P 2ac 2ab'
_space_group_name_H-M_alt 'P 21 21 21'
_atom_sites_solution_hydrogens geom
_atom_sites_solution_primary direct
_audit_creation_date 2019-05-09
_audit_creation_method
;
Olex2 1.2
(compiled 2018.05.29 svn.r3508 for OlexSys, GUI svn.r5506)
;
_audit_update_record
;
2019-09-30 deposited with the CCDC.	2021-11-02 downloaded from the CCDC.
;
_cell_angle_alpha 90
_cell_angle_beta 90
_cell_angle_gamma 90
_cell_formula_units_Z 4
_cell_length_a 6.555(8)
_cell_length_b 25.56(3)
_cell_length_c 28.14(7)
_cell_measurement_reflns_used 184
_cell_measurement_temperature 293(2)
_cell_measurement_theta_max 9.8160
_cell_measurement_theta_min 3.8420
_cell_volume 4715(14)
_computing_cell_refinement 'CrysAlisPro 1.171.39.43a (Rigaku OD, 2018)'
_computing_data_collection 'CrysAlisPro 1.171.39.43a (Rigaku OD, 2018)'
_computing_data_reduction 'CrysAlisPro 1.171.39.43a (Rigaku OD, 2018)'
_computing_molecular_graphics 'Olex2 (Dolomanov et al., 2009)'
_computing_publication_material 'Olex2 (Dolomanov et al., 2009)'
_computing_structure_refinement 'ShelXL (Sheldrick, 2015)'
_computing_structure_solution 'ShelXS (Sheldrick, 2008)'
_diffrn_ambient_temperature 293(2)
_diffrn_detector 'CCD plate'
_diffrn_detector_area_resol_mean 16.2413
_diffrn_detector_type Eos
_diffrn_measured_fraction_theta_full 0.056
_diffrn_measured_fraction_theta_max 0.671
_diffrn_measurement_details
;
 Data were collected at room temperature and pressure of 1.35(2) GPa
 (1350000 kPa).
 Pressure was determined by monitoring the shift of the ruby R1-fluorescence line.
;
_diffrn_measurement_device 'four-circle diffractometer'
_diffrn_measurement_device_type 'Xcalibur, Eos'
_diffrn_measurement_method '\w and \f scans'
_diffrn_orient_matrix_type 'CrysAlisPro convention (1999,Acta A55,543-557)'
_diffrn_orient_matrix_UB_11 -0.0108673000
_diffrn_orient_matrix_UB_12 -0.0149342000
_diffrn_orient_matrix_UB_13 -0.0208688000
_diffrn_orient_matrix_UB_21 -0.0616334000
_diffrn_orient_matrix_UB_22 -0.0183047000
_diffrn_orient_matrix_UB_23 0.0125054000
_diffrn_orient_matrix_UB_31 -0.0888572000
_diffrn_orient_matrix_UB_32 0.0146445000
_diffrn_orient_matrix_UB_33 -0.0060323000
_diffrn_radiation_monochromator graphite
_diffrn_radiation_probe x-ray
_diffrn_radiation_type MoK\a
_diffrn_radiation_wavelength 0.71073
_diffrn_reflns_av_R_equivalents 0.2840
_diffrn_reflns_av_unetI/netI 0.1759
_diffrn_reflns_Laue_measured_fraction_full 0.056
_diffrn_reflns_Laue_measured_fraction_max 0.671
_diffrn_reflns_limit_h_max 3
_diffrn_reflns_limit_h_min -3
_diffrn_reflns_limit_k_max 12
_diffrn_reflns_limit_k_min -12
_diffrn_reflns_limit_l_max 11
_diffrn_reflns_limit_l_min -11
_diffrn_reflns_number 3011
_diffrn_reflns_point_group_measured_fraction_full 0.051
_diffrn_reflns_point_group_measured_fraction_max 0.709
_diffrn_reflns_theta_full 25.242
_diffrn_reflns_theta_max 10.224
_diffrn_reflns_theta_min 4.114
_diffrn_source 'fine-focus sealed X-ray tube'
_diffrn_source_type 'Enhance (Mo) X-ray Source'
_exptl_absorpt_coefficient_mu 0.667
_exptl_absorpt_correction_T_max 0.434
_exptl_absorpt_correction_T_min 0.340
_exptl_absorpt_correction_type gaussian
_exptl_absorpt_process_details
;
CrysAlisPro 1.171.39.43a (Rigaku Oxford Diffraction, 2018)
Numerical absorption correction based on gaussian integration over
			a multifaceted crystal model (Absorb Angel (2004) J. Appl. Cryst. 37:486-492)
;
_exptl_crystal_colour pink
_exptl_crystal_density_diffrn 1.166
_exptl_crystal_description block
_exptl_crystal_F_000 1680
_exptl_crystal_preparation 'mounted in a diamond-anvil cell '
_exptl_crystal_size_max 0.308
_exptl_crystal_size_mid 0.216
_exptl_crystal_size_min 0.122
_refine_diff_density_max 0.246
_refine_diff_density_min -0.168
_refine_diff_density_rms 0.053
_refine_ls_abs_structure_details
;
 Flack x determined using 86 quotients [(I+)-(I-)]/[(I+)+(I-)]
 (Parsons and Flack (2004), Acta Cryst. A60, s61).
;
_refine_ls_abs_structure_Flack 0.04(15)
_refine_ls_extinction_method none
_refine_ls_goodness_of_fit_ref 1.096
_refine_ls_hydrogen_treatment constr
_refine_ls_matrix_type full
_refine_ls_number_parameters 102
_refine_ls_number_reflns 438
_refine_ls_number_restraints 75
_refine_ls_restrained_S_all 0.998
_refine_ls_R_factor_all 0.1988
_refine_ls_R_factor_gt 0.1498
_refine_ls_shift/su_max 0.000
_refine_ls_shift/su_mean 0.000
_refine_ls_structure_factor_coef Fsqd
_refine_ls_weighting_details
;
 w=1/[\s^2^(Fo^2^)+(0.1271P)^2^+183.4064P]
 where P=(Fo^2^+2Fc^2^)/3
;
_refine_ls_weighting_scheme calc
_refine_ls_wR_factor_gt 0.3469
_refine_ls_wR_factor_ref 0.3943
_reflns_Friedel_coverage 0.604
_reflns_Friedel_fraction_full 0.045
_reflns_Friedel_fraction_max 0.782
_reflns_number_gt 310
_reflns_number_total 438
_reflns_threshold_expression 'I > 2\s(I)'
_cod_data_source_file d1dt01937f2.cif
_cod_data_source_block DMOF_1_35_GPa_Gly
_cod_original_cell_volume 4716(15)
_cod_database_code 7708720
_shelx_space_group_comment
;
The symmetry employed for this shelxl refinement is uniquely defined
by the following loop, which should always be used as a source of
symmetry information in preference to the above space-group names.
They are only intended as comments.
;

loop_
_space_group_symop_operation_xyz
'x, y, z'
'-x+1/2, -y, z+1/2'
'x+1/2, -y+1/2, -z'
'-x, y+1/2, -z+1/2'

loop_
_atom_site_label
_atom_site_type_symbol
_atom_site_fract_x
_atom_site_fract_y
_atom_site_fract_z
_atom_site_U_iso_or_equiv
_atom_site_adp_type
_atom_site_occupancy
_atom_site_site_symmetry_order
_atom_site_calc_flag
_atom_site_refinement_flags_posn
_atom_site_refinement_flags_adp
_atom_site_refinement_flags_occupancy
_atom_site_disorder_assembly
_atom_site_disorder_group
Zn1 Zn 0.424(4) 0.4502(10) 0.2548(13) 0.282(16) Uiso 1 1 d D U . . .
S2 S -0.015(9) 0.485(2) 0.622(2) 0.282(16) Uiso 1 1 d . U . . .
C18 C -0.180(11) 0.463(3) 0.648(3) 0.282(16) Uiso 1 1 d DG U . . .
C17 C -0.153(12) 0.408(3) 0.649(4) 0.282(16) Uiso 1 1 d DG U . . .
H17A H -0.2680 0.3909 0.6337 0.338 Uiso 1 1 calc R . . . .
H17B H -0.1424 0.3958 0.6812 0.338 Uiso 1 1 calc R . . . .
C16 C 0.030(11) 0.396(2) 0.623(4) 0.282(16) Uiso 1 1 d DG U . . .
C19 C 0.115(8) 0.444(2) 0.607(3) 0.282(16) Uiso 1 1 d DG U . . .
S1 S -0.142(8) 0.3774(19) 0.466(2) 0.282(16) Uiso 1 1 d D U . . .
C9 C -0.137(7) 0.356(2) 0.513(2) 0.282(16) Uiso 1 1 d DG U . . .
C8 C 0.065(8) 0.338(4) 0.522(3) 0.282(16) Uiso 1 1 d DG U . . .
C7 C 0.185(7) 0.349(4) 0.481(3) 0.282(16) Uiso 1 1 d DG U . . .
H7A H 0.2427 0.3174 0.4687 0.338 Uiso 1 1 calc R . . . .
H7B H 0.2967 0.3727 0.4898 0.338 Uiso 1 1 calc R . . . .
C6 C 0.058(9) 0.374(3) 0.447(2) 0.282(16) Uiso 1 1 d DG U . . .
O1 O 0.550(13) 0.514(4) 0.281(4) 0.282(16) Uiso 1 1 d D U . . .
N2 N -0.669(11) 0.527(6) 0.725(4) 0.282(16) Uiso 1 1 d . U . . .
C23 C -0.642(11) 0.473(5) 0.723(4) 0.282(16) Uiso 1 1 d G U . . .
H23 H -0.7317 0.4514 0.7396 0.338 Uiso 1 1 calc R . . . .
C22 C -0.481(13) 0.452(4) 0.698(4) 0.282(16) Uiso 1 1 d DG U . . .
H22 H -0.4631 0.4161 0.6965 0.338 Uiso 1 1 calc R . . . .
C21 C -0.347(12) 0.485(3) 0.674(4) 0.282(16) Uiso 1 1 d DG U . . .
C25 C -0.374(14) 0.539(3) 0.675(4) 0.282(16) Uiso 1 1 d DG U . . .
H25 H -0.2840 0.5607 0.6592 0.338 Uiso 1 1 calc R . . . .
C24 C -0.535(14) 0.560(4) 0.701(4) 0.282(16) Uiso 1 1 d G U . . .
H24 H -0.5526 0.5960 0.7022 0.338 Uiso 1 1 calc R . . . .
C26 C 0.701(12) 0.537(3) 0.296(3) 0.282(16) Uiso 1 1 d D U . . .
C32 C 0.966(14) 0.595(3) 0.316(4) 0.282(16) Uiso 1 1 d . U . . .
H32 H 1.0173 0.5693 0.3358 0.338 Uiso 1 1 calc R . . . .
C31 C 1.080(11) 0.640(3) 0.307(3) 0.282(16) Uiso 1 1 d DG U . . .
H31 H 1.2078 0.6439 0.3204 0.338 Uiso 1 1 calc R . . . .
C30 C 1.002(11) 0.678(3) 0.277(3) 0.282(16) Uiso 1 1 d DG U . . .
C29 C 0.811(12) 0.672(3) 0.256(4) 0.282(16) Uiso 1 1 d DG U . . .
H29 H 0.7590 0.6983 0.2366 0.338 Uiso 1 1 calc R . . . .
C28 C 0.697(12) 0.628(4) 0.266(4) 0.282(16) Uiso 1 1 d G U . . .
H28 H 0.5686 0.6237 0.2520 0.338 Uiso 1 1 calc R . . . .
C27 C 0.774(13) 0.589(3) 0.295(4) 0.282(16) Uiso 1 1 d DG U . . .
C1 C 0.430(7) 0.400(3) 0.351(3) 0.282(16) Uiso 1 1 d D U . . .
H1 H 0.5673 0.3949 0.3448 0.338 Uiso 1 1 calc R . . . .
N1 N 0.312(7) 0.431(3) 0.321(3) 0.282(16) Uiso 1 1 d G U . . .
C5 C 0.106(7) 0.438(3) 0.330(3) 0.282(16) Uiso 1 1 d DG U . . .
H5 H 0.0275 0.4587 0.3100 0.338 Uiso 1 1 calc R . . . .
C4 C 0.018(8) 0.416(3) 0.370(3) 0.282(16) Uiso 1 1 d DG U . . .
H4 H -0.1198 0.4209 0.3766 0.338 Uiso 1 1 calc R . . . .
C3 C 0.135(9) 0.385(3) 0.401(2) 0.282(16) Uiso 1 1 d DG U . . .
C2 C 0.341(9) 0.377(3) 0.391(2) 0.282(16) Uiso 1 1 d DG U . . .
H2 H 0.4200 0.3571 0.4114 0.338 Uiso 1 1 calc R . . . .
C39 C 1.311(10) 0.730(3) 0.288(4) 0.282(16) Uiso 1 1 d D U . . .
H39 H 1.3751 0.7012 0.3013 0.338 Uiso 1 1 calc R . . . .
C38 C 1.408(10) 0.778(4) 0.288(4) 0.282(16) Uiso 1 1 d DG U . . .
H38 H 1.5364 0.7820 0.3012 0.338 Uiso 1 1 calc R . . . .
C36 C 1.312(10) 0.822(3) 0.268(3) 0.282(16) Uiso 1 1 d DG U . . .
C35 C 1.119(11) 0.816(3) 0.247(4) 0.282(16) Uiso 1 1 d DG U . . .
H35 H 1.0550 0.8450 0.2339 0.338 Uiso 1 1 calc R . . . .
C34 C 1.023(11) 0.768(4) 0.247(4) 0.282(16) Uiso 1 1 d DG U . . .
H34 H 0.8938 0.7643 0.2340 0.338 Uiso 1 1 calc R . . . .
C33 C 1.118(10) 0.725(3) 0.268(4) 0.282(16) Uiso 1 1 d DG U . . .
O2 O 0.744(16) 0.497(3) 0.320(5) 0.282(16) Uiso 1 1 d D U . . .
F2 F 0.111(14) 0.228(4) 0.546(4) 0.282(16) Uiso 1 1 d D U . . .
F1 F 0.353(14) 0.258(3) 0.544(5) 0.282(16) Uiso 1 1 d D U . . .
C15 C 0.101(13) 0.345(2) 0.612(3) 0.282(16) Uiso 1 1 d D U . . .
C14 C 0.124(15) 0.305(3) 0.647(3) 0.282(16) Uiso 1 1 d DG U . . .
C13 C 0.177(16) 0.258(2) 0.624(4) 0.282(16) Uiso 1 1 d DG U . . .
C12 C 0.188(14) 0.268(3) 0.574(4) 0.282(16) Uiso 1 1 d DG U . . .
C11 C 0.141(11) 0.322(4) 0.567(2) 0.282(16) Uiso 1 1 d DG U . . .
F3 F 0.412(14) 0.259(3) 0.602(5) 0.282(16) Uiso 1 1 d D U . . .
F6 F -0.047(11) 0.265(3) 0.677(4) 0.282(16) Uiso 1 1 d D U . . .
C20 C 0.297(13) 0.435(6) 0.581(5) 0.282(16) Uiso 1 1 d D U . . .
H20A H 0.2676 0.4375 0.5472 0.423 Uiso 1 1 calc GR . . . .
H20B H 0.3501 0.4012 0.5878 0.423 Uiso 1 1 calc GR . . . .
H20C H 0.3966 0.4613 0.5888 0.423 Uiso 1 1 calc GR . . . .
C10 C -0.306(9) 0.351(4) 0.545(3) 0.282(16) Uiso 1 1 d D U . . .
H10A H -0.4107 0.3754 0.5352 0.423 Uiso 1 1 calc GR . . . .
H10B H -0.2623 0.3590 0.5763 0.423 Uiso 1 1 calc GR . . . .
H10C H -0.3590 0.3162 0.5433 0.423 Uiso 1 1 calc GR . . . .
F5 F 0.263(12) 0.320(3) 0.697(4) 0.282(16) Uiso 1 1 d D U . . .
F4 F 0.222(13) 0.201(3) 0.651(4) 0.282(16) Uiso 1 1 d D U . . .
C37 C 1.409(13) 0.872(4) 0.268(4) 0.282(16) Uiso 1 1 d D U . . .
O3 O 1.310(15) 0.903(3) 0.250(5) 0.282(16) Uiso 1 1 d D U . . .
O4 O 1.572(15) 0.868(4) 0.283(4) 0.282(16) Uiso 1 1 d D U . . .

loop_
_atom_type_symbol
_atom_type_description
_atom_type_scat_dispersion_real
_atom_type_scat_dispersion_imag
_atom_type_scat_source
C C 0.0033 0.0016 'International Tables Vol C Tables 4.2.6.8 and 6.1.1.4'
H H 0.0000 0.0000 'International Tables Vol C Tables 4.2.6.8 and 6.1.1.4'
F F 0.0171 0.0103 'International Tables Vol C Tables 4.2.6.8 and 6.1.1.4'
N N 0.0061 0.0033 'International Tables Vol C Tables 4.2.6.8 and 6.1.1.4'
O O 0.0106 0.0060 'International Tables Vol C Tables 4.2.6.8 and 6.1.1.4'
S S 0.1246 0.1234 'International Tables Vol C Tables 4.2.6.8 and 6.1.1.4'
Zn Zn 0.2839 1.4301 'International Tables Vol C Tables 4.2.6.8 and 6.1.1.4'

loop_
_geom_angle_atom_site_label_1
_geom_angle_atom_site_label_2
_geom_angle_atom_site_label_3
_geom_angle
_geom_angle_site_symmetry_1
_geom_angle_site_symmetry_3
_geom_angle_publ_flag
O1 Zn1 C37 127(4) . 4_745 ?
O1 Zn1 O3 99(4) . 4_745 ?
O1 Zn1 O4 154(4) . 4_745 ?
N2 Zn1 O1 106(6) 2_464 . ?
N2 Zn1 N1 99(4) 2_464 . ?
N2 Zn1 C37 122(5) 2_464 4_745 ?
N2 Zn1 O3 147(6) 2_464 4_745 ?
N2 Zn1 O4 94(5) 2_464 4_745 ?
N1 Zn1 O1 91(4) . . ?
N1 Zn1 C37 102(3) . 4_745 ?
N1 Zn1 O3 102(4) . 4_745 ?
N1 Zn1 O4 101(3) . 4_745 ?
C37 Zn1 O4 28.2(18) 4_745 4_745 ?
O3 Zn1 C37 29(2) 4_745 4_745 ?
O3 Zn1 O4 57(4) 4_745 4_745 ?
C18 S2 C16 72.0 . . ?
C19 S2 C18 108.0 . . ?
C19 S2 C16 36.0 . . ?
S2 C18 C21 133(4) . . ?
C17 C18 S2 108.00(8) . . ?
C17 C18 C21 118(4) . . ?
C18 C17 C16 108.00(10) . . ?
C17 C16 S2 72.0 . . ?
C17 C16 C15 125.7(15) . . ?
C19 C16 S2 36.0 . . ?
C19 C16 C17 108.0 . . ?
C19 C16 C15 125.9(14) . . ?
C15 C16 S2 161(2) . . ?
S2 C19 C20 141(7) . . ?
C16 C19 S2 108.00(11) . . ?
C16 C19 C20 111(7) . . ?
C9 S1 C8 36.0 . . ?
C9 S1 C6 108.0 . . ?
C6 S1 C8 72.0 . . ?
S1 C9 C10 126.2(14) . . ?
C8 C9 S1 108.0 . . ?
C8 C9 C10 125.8(14) . . ?
C9 C8 S1 36.0 . . ?
C9 C8 C11 125.7(16) . . ?
C7 C8 S1 72.0 . . ?
C7 C8 C9 108.0 . . ?
C7 C8 C11 125.5(17) . . ?
C11 C8 S1 160(4) . . ?
C8 C7 C6 108.00(15) . . ?
S1 C6 C7 108.0 . . ?
S1 C6 C3 132(3) . . ?
C7 C6 C3 120(2) . . ?
C26 O1 Zn1 150(7) . . ?
C23 N2 Zn1 115(7) . 2_465 ?
C23 N2 C24 120.00(10) . . ?
C24 N2 Zn1 125(7) . 2_465 ?
C22 C23 N2 120.00(13) . . ?
C23 C22 C21 120.0 . . ?
C22 C21 C18 119.9(13) . . ?
C25 C21 C18 120.1(13) . . ?
C25 C21 C22 120.00(10) . . ?
C21 C25 C24 120.00(16) . . ?
C25 C24 N2 120.00(11) . . ?
O1 C26 C27 136(5) . . ?
O1 C26 O2 89(9) . . ?
O2 C26 C27 134(5) . . ?
C31 C32 C27 120.0 . . ?
C30 C31 C32 120.00(13) . . ?
C31 C30 C29 120.00(12) . . ?
C31 C30 C33 120.2(12) . . ?
C29 C30 C33 119.8(12) . . ?
C28 C29 C30 120.0 . . ?
C29 C28 C27 120.00(11) . . ?
C32 C27 C26 114(5) . . ?
C28 C27 C26 124(4) . . ?
C28 C27 C32 120.00(12) . . ?
N1 C1 C2 120.00(12) . . ?
C1 N1 Zn1 119.6(12) . . ?
C1 N1 C5 120.0 . . ?
C5 N1 Zn1 119.0(12) . . ?
C4 C5 N1 120.0 . . ?
C5 C4 C3 120.00(12) . . ?
C4 C3 C6 118.7(16) . . ?
C2 C3 C6 119.4(16) . . ?
C2 C3 C4 120.0 . . ?
C3 C2 C1 120.0 . . ?
C38 C39 C33 120.0 . . ?
C39 C38 C36 120.00(12) . . ?
C38 C36 C37 120.1(12) . . ?
C35 C36 C38 120.00(9) . . ?
C35 C36 C37 119.9(12) . . ?
C34 C35 C36 120.0 . . ?
C35 C34 C33 120.00(11) . . ?
C39 C33 C30 119.3(14) . . ?
C34 C33 C30 119.3(14) . . ?
C34 C33 C39 120.00(10) . . ?
C14 C15 C16 122(3) . . ?
C11 C15 C16 130(4) . . ?
C11 C15 C14 108.0 . . ?
C15 C14 F6 133(7) . . ?
C15 C14 F5 118(7) . . ?
C13 C14 C15 108.0 . . ?
C13 C14 F6 83(6) . . ?
C13 C14 F5 116(6) . . ?
F6 C14 F5 95(5) . . ?
C14 C13 C12 108.0 . . ?
C14 C13 F3 113(6) . . ?
C14 C13 F4 126(8) . . ?
C12 C13 F3 65(6) . . ?
C12 C13 F4 126(8) . . ?
F3 C13 F4 91(6) . . ?
F1 C12 F2 79(6) . . ?
F1 C12 C13 127(7) . . ?
F1 C12 C11 104(7) . . ?
C13 C12 F2 114(9) . . ?
C13 C12 C11 108.0 . . ?
C11 C12 F2 123(9) . . ?
C15 C11 C8 127(7) . . ?
C15 C11 C12 108.0 . . ?
C12 C11 C8 120(9) . . ?
C36 C37 Zn1 163(6) . 4_755 ?
O3 C37 Zn1 63(6) . 4_755 ?
O3 C37 C36 111(6) . . ?
O3 C37 O4 137(10) . . ?
O4 C37 Zn1 74(7) . 4_755 ?
O4 C37 C36 111(6) . . ?
C37 O3 Zn1 88(7) . 4_755 ?
C37 O4 Zn1 78(7) . 4_755 ?

loop_
_geom_bond_atom_site_label_1
_geom_bond_atom_site_label_2
_geom_bond_distance
_geom_bond_site_symmetry_2
_geom_bond_publ_flag
Zn1 O1 1.96(9) . ?
Zn1 N2 1.96(5) 2_464 ?
Zn1 N1 2.06(7) . ?
Zn1 C37 2.38(9) 4_745 ?
Zn1 O3 2.13(9) 4_745 ?
Zn1 O4 2.35(11) 4_745 ?
S2 C18 1.4200 . ?
S2 C16 2.2976 . ?
S2 C19 1.4200 . ?
C18 C17 1.4200 . ?
C18 C21 1.43(2) . ?
C17 C16 1.4200 . ?
C16 C19 1.4200 . ?
C16 C15 1.44(3) . ?
C19 C20 1.43(3) . ?
S1 C9 1.4200 . ?
S1 C8 2.2976 . ?
S1 C6 1.4200 . ?
C9 C8 1.4200 . ?
C9 C10 1.43(3) . ?
C8 C7 1.4200 . ?
C8 C11 1.42(2) . ?
C7 C6 1.4200 . ?
C6 C3 1.43(3) . ?
O1 C26 1.23(10) . ?
N2 Zn1 1.96(5) 2_465 ?
N2 C23 1.3900 . ?
N2 C24 1.390(2) . ?
C23 C22 1.3900 . ?
C22 C21 1.3900(17) . ?
C21 C25 1.3900 . ?
C25 C24 1.3900 . ?
C26 C27 1.43(3) . ?
C26 O2 1.23(10) . ?
C32 C31 1.3900 . ?
C32 C27 1.3900(19) . ?
C31 C30 1.3900 . ?
C30 C29 1.3900 . ?
C30 C33 1.43(3) . ?
C29 C28 1.3900 . ?
C28 C27 1.3900 . ?
C1 N1 1.3900 . ?
C1 C2 1.3900 . ?
N1 C5 1.3900 . ?
C5 C4 1.3900 . ?
C4 C3 1.3900 . ?
C3 C2 1.3900 . ?
C39 C38 1.3900 . ?
C39 C33 1.3900 . ?
C38 C36 1.3900 . ?
C36 C35 1.3900 . ?
C36 C37 1.43(3) . ?
C35 C34 1.3900 . ?
C34 C33 1.3900 . ?
F2 C12 1.40(8) . ?
F1 C12 1.40(8) . ?
C15 C14 1.4200 . ?
C15 C11 1.4200 . ?
C14 C13 1.4200 . ?
C14 F6 1.73(8) . ?
C14 F5 1.73(8) . ?
C13 C12 1.4200 . ?
C13 F3 1.66(7) . ?
C13 F4 1.67(7) . ?
C12 C11 1.4200 . ?
C37 Zn1 2.38(9) 4_755 ?
C37 O3 1.14(7) . ?
C37 O4 1.15(7) . ?
O3 Zn1 2.13(9) 4_755 ?
O4 Zn1 2.35(11) 4_755 ?
